data_7243667
loop_
_publ_author_name
'Rai, Sunil K.'
'Baidya, Debjani'
'Nangia, Ashwini K.'

_publ_section_title
;
 Salts, solvates and hydrates of the multi-kinase inhibitor drug pazopanib
 with hydroxybenzoic acids
;
_journal_issue 35
_journal_name_full CrystEngComm
_journal_page_first 5994
_journal_page_last 6011
_journal_paper_doi 10.1039/D1CE00785H
_journal_volume 23
_journal_year 2021
_chemical_formula_moiety 'C21 H24 N7 O2 S, C7 H5 O4'
_chemical_formula_sum 'C28 H29 N7 O6 S'
_chemical_formula_weight 591.64
_space_group_crystal_system monoclinic
_space_group_IT_number 14
_space_group_name_Hall '-P 2ybc'
_space_group_name_H-M_alt 'P 1 21/c 1'
_atom_sites_solution_hydrogens mixed
_audit_creation_method SHELXL-2017/1
_audit_update_record
;
2020-12-16 deposited with the CCDC.	2021-08-19 downloaded from the CCDC.
;
_cell_angle_alpha 90
_cell_angle_beta 90.7940(10)
_cell_angle_gamma 90
_cell_formula_units_Z 4
_cell_length_a 8.5756(3)
_cell_length_b 22.7659(8)
_cell_length_c 14.1850(5)
_cell_measurement_reflns_used 9673
_cell_measurement_temperature 100(2)
_cell_measurement_theta_max 26.35
_cell_measurement_theta_min 2.38
_cell_volume 2769.09(17)
_computing_structure_refinement 'SHELXL-2017/1 (Sheldrick, 2017)'
_computing_structure_solution 'SHELXT 2014/5 (Sheldrick, 2014)'
_diffrn_ambient_temperature 100(2)
_diffrn_measured_fraction_theta_full 0.999
_diffrn_measured_fraction_theta_max 0.999
_diffrn_measurement_device_type 'Bruker APEX-II CCD'
_diffrn_measurement_method '\f and \w scans'
_diffrn_radiation_type MoK\a
_diffrn_radiation_wavelength 0.71073
_diffrn_reflns_av_R_equivalents 0.1115
_diffrn_reflns_av_unetI/netI 0.0342
_diffrn_reflns_Laue_measured_fraction_full 0.999
_diffrn_reflns_Laue_measured_fraction_max 0.999
_diffrn_reflns_limit_h_max 10
_diffrn_reflns_limit_h_min -10
_diffrn_reflns_limit_k_max 28
_diffrn_reflns_limit_k_min -28
_diffrn_reflns_limit_l_max 17
_diffrn_reflns_limit_l_min -17
_diffrn_reflns_number 94830
_diffrn_reflns_point_group_measured_fraction_full 0.999
_diffrn_reflns_point_group_measured_fraction_max 0.999
_diffrn_reflns_theta_full 25.242
_diffrn_reflns_theta_max 26.370
_diffrn_reflns_theta_min 2.294
_diffrn_source 'sealed tube'
_exptl_absorpt_coefficient_mu 0.174
_exptl_absorpt_correction_T_max 0.966
_exptl_absorpt_correction_T_min 0.939
_exptl_absorpt_correction_type multi-scan
_exptl_absorpt_process_details 'sadabs (bruker, 2006)'
_exptl_crystal_colour silver
_exptl_crystal_density_diffrn 1.419
_exptl_crystal_description Cubic
_exptl_crystal_F_000 1240
_exptl_crystal_size_max 0.400
_exptl_crystal_size_mid 0.300
_exptl_crystal_size_min 0.200
_refine_diff_density_max 0.628
_refine_diff_density_min -0.564
_refine_diff_density_rms 0.065
_refine_ls_extinction_method none
_refine_ls_goodness_of_fit_ref 1.069
_refine_ls_hydrogen_treatment mixed
_refine_ls_matrix_type full
_refine_ls_number_parameters 407
_refine_ls_number_reflns 5659
_refine_ls_number_restraints 0
_refine_ls_restrained_S_all 1.069
_refine_ls_R_factor_all 0.0523
_refine_ls_R_factor_gt 0.0483
_refine_ls_shift/su_max 0.000
_refine_ls_shift/su_mean 0.000
_refine_ls_structure_factor_coef Fsqd
_refine_ls_weighting_details 'w=1/[\s^2^(Fo^2^)+(0.0509P)^2^+3.4450P] where P=(Fo^2^+2Fc^2^)/3'
_refine_ls_weighting_scheme calc
_refine_ls_wR_factor_gt 0.1214
_refine_ls_wR_factor_ref 0.1244
_reflns_Friedel_coverage 0.000
_reflns_number_gt 5206
_reflns_number_total 5665
_reflns_threshold_expression 'I > 2\s(I)'
_cod_data_source_file d1ce00785h2.cif
_cod_data_source_block PAZ_26DHBA
_cod_original_sg_symbol_H-M 'P 21/c'
_cod_database_code 7243667
_shelx_shelxl_version_number 2017/1
_shelx_space_group_comment
;
The symmetry employed for this shelxl refinement is uniquely defined
by the following loop, which should always be used as a source of
symmetry information in preference to the above space-group names.
They are only intended as comments.
;
_shelx_estimated_absorpt_t_min 0.934
_shelx_estimated_absorpt_t_max 0.966

loop_
_space_group_symop_operation_xyz
'x, y, z'
'-x, y+1/2, -z+1/2'
'-x, -y, -z'
'x, -y-1/2, z-1/2'

loop_
_atom_site_label
_atom_site_type_symbol
_atom_site_fract_x
_atom_site_fract_y
_atom_site_fract_z
_atom_site_U_iso_or_equiv
_atom_site_adp_type
_atom_site_occupancy
_atom_site_site_symmetry_order
_atom_site_calc_flag
_atom_site_refinement_flags_posn
_atom_site_refinement_flags_adp
_atom_site_refinement_flags_occupancy
_atom_site_disorder_assembly
_atom_site_disorder_group
S1 S 0.25819(6) 0.27932(2) 0.75627(3) 0.01647(13) Uani 1 1 d . . . . .
C1 C 0.0159(3) 0.79410(9) 1.04981(16) 0.0246(4) Uani 1 1 d . . . . .
H1A H -0.055449 0.801253 0.996475 0.037 Uiso 1 1 calc R U . . .
H1B H -0.044321 0.788974 1.107449 0.037 Uiso 1 1 calc R U . . .
H1C H 0.086510 0.827667 1.057388 0.037 Uiso 1 1 calc R U . . .
O4 O 0.79201(16) 0.45452(6) 0.44584(10) 0.0194(3) Uani 1 1 d . . . . .
O5 O 0.99258(18) 0.61203(6) 0.36850(11) 0.0218(3) Uani 1 1 d . . . . .
O6 O 0.94734(18) 0.40414(6) 0.31896(10) 0.0207(3) Uani 1 1 d . . . . .
O3 O 0.82107(16) 0.55034(6) 0.47269(10) 0.0191(3) Uani 1 1 d . . . . .
O2 O 0.30752(18) 0.22081(7) 0.77993(11) 0.0262(3) Uani 1 1 d . . . . .
O1 O 0.26373(19) 0.32377(7) 0.82741(10) 0.0262(3) Uani 1 1 d . . . . .
N4 N 0.45303(18) 0.48641(7) 0.71941(11) 0.0138(3) Uani 1 1 d . . . . .
N6 N 0.57653(19) 0.44251(7) 0.59101(11) 0.0152(3) Uani 1 1 d . . . . .
N3 N 0.33768(18) 0.53129(7) 0.84494(11) 0.0152(3) Uani 1 1 d . . . . .
N5 N 0.62255(18) 0.53958(7) 0.62089(11) 0.0148(3) Uani 1 1 d . . . . .
N2 N 0.0832(2) 0.71250(7) 0.94884(12) 0.0199(4) Uani 1 1 d . . . . .
C4 C 0.2698(2) 0.66772(8) 1.04063(13) 0.0156(4) Uani 1 1 d . . . . .
C7 C 0.3136(2) 0.57995(8) 0.90852(13) 0.0151(4) Uani 1 1 d . . . . .
C15 C 0.4272(2) 0.36215(8) 0.66728(13) 0.0142(4) Uani 1 1 d . . . . .
H15 H 0.405107 0.385380 0.721109 0.017 Uiso 1 1 calc R U . . .
C6 C 0.2064(2) 0.62248(8) 0.88642(13) 0.0167(4) Uani 1 1 d . . . . .
H6 H 0.149694 0.622021 0.828397 0.020 Uiso 1 1 calc R U . . .
C24 C 1.0018(2) 0.45771(8) 0.29437(13) 0.0160(4) Uani 1 1 d . . . . .
C12 C 0.6020(2) 0.58914(8) 0.67246(14) 0.0170(4) Uani 1 1 d . . . . .
H12 H 0.656037 0.623962 0.655764 0.020 Uiso 1 1 calc R U . . .
C10 C 0.4313(2) 0.53585(8) 0.77027(13) 0.0143(4) Uani 1 1 d . . . . .
C17 C 0.3969(2) 0.26878(8) 0.58189(14) 0.0161(4) Uani 1 1 d . . . . .
C8 C 0.4020(2) 0.58039(8) 0.99404(14) 0.0173(4) Uani 1 1 d . . . . .
H8 H 0.476124 0.550165 1.005724 0.021 Uiso 1 1 calc R U . . .
C5 C 0.1840(2) 0.66731(8) 0.95448(14) 0.0162(4) Uani 1 1 d . . . . .
C16 C 0.3713(2) 0.30461(8) 0.66054(13) 0.0141(4) Uani 1 1 d . . . . .
C14 C 0.5156(2) 0.38511(8) 0.59442(13) 0.0136(4) Uani 1 1 d . . . . .
C22 C 0.8518(2) 0.50398(8) 0.42672(13) 0.0153(4) Uani 1 1 d . . . . .
C13 C 0.5477(2) 0.48921(8) 0.64615(13) 0.0137(4) Uani 1 1 d . . . . .
C23 C 0.9619(2) 0.50807(8) 0.34679(13) 0.0146(4) Uani 1 1 d . . . . .
C3 C 0.2165(2) 0.71711(8) 1.08893(14) 0.0172(4) Uani 1 1 d . . . . .
C11 C 0.5059(2) 0.58974(8) 0.74710(14) 0.0171(4) Uani 1 1 d . . . . .
H11 H 0.488985 0.624515 0.782544 0.021 Uiso 1 1 calc R U . . .
C28 C 1.0259(2) 0.56228(8) 0.31987(13) 0.0162(4) Uani 1 1 d . . . . .
C19 C 0.5473(2) 0.34948(9) 0.51675(14) 0.0171(4) Uani 1 1 d . . . . .
C21 C 0.2618(2) 0.47527(8) 0.86846(14) 0.0175(4) Uani 1 1 d . . . . .
H21A H 0.198463 0.480407 0.924840 0.026 Uiso 1 1 calc R U . . .
H21B H 0.194844 0.462820 0.815601 0.026 Uiso 1 1 calc R U . . .
H21C H 0.341605 0.445293 0.880597 0.026 Uiso 1 1 calc R U . . .
C9 C 0.3820(2) 0.62362(9) 1.05988(14) 0.0174(4) Uani 1 1 d . . . . .
H9 H 0.441637 0.623984 1.116796 0.021 Uiso 1 1 calc R U . . .
C26 C 1.1570(2) 0.51632(10) 0.19159(14) 0.0214(4) Uani 1 1 d . . . . .
H26 H 1.222181 0.519224 0.138197 0.026 Uiso 1 1 calc R U . . .
C25 C 1.0981(2) 0.46201(9) 0.21654(14) 0.0202(4) Uani 1 1 d . . . . .
H25 H 1.123107 0.428033 0.180934 0.024 Uiso 1 1 calc R U . . .
C18 C 0.4866(2) 0.29333(9) 0.51067(14) 0.0182(4) Uani 1 1 d . . . . .
H18 H 0.506741 0.270629 0.455984 0.022 Uiso 1 1 calc R U . . .
C27 C 1.1233(2) 0.56652(9) 0.24243(14) 0.0210(4) Uani 1 1 d . . . . .
H27 H 1.166095 0.603341 0.224753 0.025 Uiso 1 1 calc R U . . .
C20 C 0.3351(2) 0.20724(9) 0.56892(15) 0.0212(4) Uani 1 1 d . . . . .
H20A H 0.274761 0.196007 0.624228 0.032 Uiso 1 1 calc R U . . .
H20B H 0.267966 0.205746 0.512515 0.032 Uiso 1 1 calc R U . . .
H20C H 0.422585 0.179979 0.561581 0.032 Uiso 1 1 calc R U . . .
C2 C 0.2677(2) 0.74262(10) 1.18121(15) 0.0225(4) Uani 1 1 d . . . . .
H2A H 0.348457 0.717573 1.209723 0.034 Uiso 1 1 calc R U . . .
H2B H 0.309928 0.782084 1.171111 0.034 Uiso 1 1 calc R U . . .
H2C H 0.178373 0.744941 1.223397 0.034 Uiso 1 1 calc R U . . .
N1 N 0.10668(19) 0.74108(7) 1.03212(12) 0.0180(3) Uani 1 1 d . . . . .
N7 N 0.0794(2) 0.27511(8) 0.71911(13) 0.0186(4) Uani 1 1 d . . . . .
H3 H 0.686(3) 0.5401(12) 0.568(2) 0.038(7) Uiso 1 1 d . . . . .
H4 H 0.647(3) 0.4493(11) 0.5426(19) 0.028(7) Uiso 1 1 d . . . . .
H5 H 0.933(4) 0.5977(15) 0.414(2) 0.056(10) Uiso 1 1 d . . . . .
H10 H 0.885(4) 0.4128(15) 0.370(3) 0.056(10) Uiso 1 1 d . . . . .
H19 H 0.610(3) 0.3648(10) 0.4663(17) 0.017(5) Uiso 1 1 d . . . . .
H7A H 0.044(3) 0.3098(14) 0.698(2) 0.037(8) Uiso 1 1 d . . . . .
H7B H 0.064(3) 0.2464(13) 0.676(2) 0.031(7) Uiso 1 1 d . . . . .

loop_
_atom_site_aniso_label
_atom_site_aniso_U_11
_atom_site_aniso_U_22
_atom_site_aniso_U_33
_atom_site_aniso_U_23
_atom_site_aniso_U_13
_atom_site_aniso_U_12
S1 0.0202(2) 0.0151(2) 0.0141(2) 0.00259(17) 0.00141(17) -0.00279(17)
C1 0.0289(11) 0.0182(10) 0.0266(11) -0.0063(8) 0.0043(9) 0.0068(8)
O4 0.0212(7) 0.0185(7) 0.0186(7) 0.0015(5) 0.0046(5) -0.0034(5)
O5 0.0278(8) 0.0146(7) 0.0231(7) 0.0005(6) 0.0047(6) -0.0026(6)
O6 0.0305(8) 0.0144(7) 0.0173(7) 0.0009(5) 0.0031(6) -0.0002(6)
O3 0.0202(7) 0.0186(7) 0.0185(7) -0.0011(5) 0.0041(5) -0.0002(5)
O2 0.0270(8) 0.0216(8) 0.0301(8) 0.0118(6) 0.0011(6) -0.0003(6)
O1 0.0372(9) 0.0272(8) 0.0143(7) -0.0017(6) 0.0059(6) -0.0121(7)
N4 0.0130(7) 0.0133(7) 0.0150(8) -0.0014(6) 0.0003(6) 0.0004(6)
N6 0.0162(8) 0.0139(8) 0.0156(8) -0.0011(6) 0.0045(6) -0.0022(6)
N3 0.0169(8) 0.0120(7) 0.0169(8) -0.0021(6) 0.0028(6) -0.0001(6)
N5 0.0156(7) 0.0139(8) 0.0149(8) -0.0012(6) 0.0021(6) -0.0016(6)
N2 0.0237(9) 0.0163(8) 0.0198(8) -0.0049(7) 0.0001(7) 0.0043(7)
C4 0.0148(9) 0.0159(9) 0.0161(9) -0.0022(7) 0.0045(7) -0.0036(7)
C7 0.0155(9) 0.0129(9) 0.0169(9) -0.0026(7) 0.0052(7) -0.0017(7)
C15 0.0156(9) 0.0139(9) 0.0131(8) -0.0007(7) 0.0005(7) 0.0010(7)
C6 0.0182(9) 0.0174(9) 0.0145(9) -0.0017(7) -0.0004(7) 0.0001(7)
C24 0.0157(9) 0.0173(9) 0.0150(9) 0.0027(7) -0.0029(7) 0.0008(7)
C12 0.0172(9) 0.0131(9) 0.0207(10) -0.0006(7) -0.0009(7) -0.0020(7)
C10 0.0125(8) 0.0148(9) 0.0154(9) -0.0001(7) -0.0024(7) 0.0019(7)
C17 0.0152(9) 0.0134(9) 0.0197(10) -0.0013(7) 0.0000(7) 0.0029(7)
C8 0.0154(9) 0.0166(9) 0.0199(9) 0.0005(7) 0.0010(7) 0.0017(7)
C5 0.0150(9) 0.0146(9) 0.0190(9) 0.0003(7) 0.0026(7) 0.0012(7)
C16 0.0131(8) 0.0155(9) 0.0138(9) 0.0015(7) 0.0004(7) 0.0012(7)
C14 0.0126(8) 0.0126(8) 0.0156(9) -0.0004(7) -0.0005(7) 0.0002(7)
C22 0.0133(8) 0.0184(9) 0.0142(9) 0.0021(7) -0.0026(7) 0.0004(7)
C13 0.0115(8) 0.0147(9) 0.0148(9) -0.0003(7) -0.0025(7) 0.0002(7)
C23 0.0125(8) 0.0176(9) 0.0137(9) 0.0029(7) -0.0018(7) 0.0006(7)
C3 0.0154(9) 0.0170(9) 0.0194(10) -0.0031(7) 0.0058(7) -0.0039(7)
C11 0.0186(9) 0.0129(9) 0.0199(9) -0.0035(7) -0.0001(7) 0.0001(7)
C28 0.0144(9) 0.0174(9) 0.0167(9) 0.0012(7) -0.0030(7) 0.0012(7)
C19 0.0157(9) 0.0172(9) 0.0184(9) -0.0010(7) 0.0053(7) 0.0010(7)
C21 0.0201(9) 0.0130(9) 0.0195(9) -0.0001(7) 0.0012(7) -0.0005(7)
C9 0.0156(9) 0.0196(9) 0.0170(9) -0.0004(7) -0.0004(7) -0.0010(7)
C26 0.0163(9) 0.0315(11) 0.0166(9) 0.0027(8) 0.0031(7) 0.0003(8)
C25 0.0201(10) 0.0236(10) 0.0169(9) -0.0022(8) 0.0005(8) 0.0037(8)
C18 0.0196(9) 0.0156(9) 0.0195(10) -0.0053(7) 0.0047(7) 0.0020(7)
C27 0.0183(9) 0.0228(10) 0.0220(10) 0.0065(8) 0.0009(8) -0.0044(8)
C20 0.0257(10) 0.0141(9) 0.0241(10) -0.0028(8) 0.0027(8) -0.0005(8)
C2 0.0195(10) 0.0266(11) 0.0217(10) -0.0081(8) 0.0052(8) -0.0038(8)
N1 0.0193(8) 0.0149(8) 0.0198(8) -0.0049(6) 0.0036(6) 0.0009(6)
N7 0.0182(8) 0.0160(8) 0.0217(9) 0.0012(7) 0.0037(7) -0.0008(6)

loop_
_atom_type_symbol
_atom_type_description
_atom_type_scat_dispersion_real
_atom_type_scat_dispersion_imag
_atom_type_scat_source
C C 0.0033 0.0016 'International Tables Vol C Tables 4.2.6.8 and 6.1.1.4'
H H 0.0000 0.0000 'International Tables Vol C Tables 4.2.6.8 and 6.1.1.4'
N N 0.0061 0.0033 'International Tables Vol C Tables 4.2.6.8 and 6.1.1.4'
O O 0.0106 0.0060 'International Tables Vol C Tables 4.2.6.8 and 6.1.1.4'
S S 0.1246 0.1234 'International Tables Vol C Tables 4.2.6.8 and 6.1.1.4'

loop_
_geom_angle_atom_site_label_1
_geom_angle_atom_site_label_2
_geom_angle_atom_site_label_3
_geom_angle
_geom_angle_site_symmetry_1
_geom_angle_site_symmetry_3
_geom_angle_publ_flag
O1 S1 O2 119.00(10) . . ?
O1 S1 N7 107.11(10) . . ?
O2 S1 N7 107.23(9) . . ?
O1 S1 C16 107.29(9) . . ?
O2 S1 C16 108.50(9) . . ?
N7 S1 C16 107.18(9) . . ?
N1 C1 H1A 109.5 . . ?
N1 C1 H1B 109.5 . . ?
H1A C1 H1B 109.5 . . ?
N1 C1 H1C 109.5 . . ?
H1A C1 H1C 109.5 . . ?
H1B C1 H1C 109.5 . . ?
C28 O5 H5 101(2) . . ?
C24 O6 H10 102(2) . . ?
C13 N4 C10 117.90(16) . . ?
C13 N6 C14 129.95(16) . . ?
C13 N6 H4 115.0(16) . . ?
C14 N6 H4 115.0(16) . . ?
C10 N3 C7 121.69(16) . . ?
C10 N3 C21 121.14(15) . . ?
C7 N3 C21 117.09(15) . . ?
C12 N5 C13 119.46(16) . . ?
C12 N5 H3 120.3(17) . . ?
C13 N5 H3 120.2(17) . . ?
C5 N2 N1 103.11(16) . . ?
C3 C4 C9 134.68(19) . . ?
C3 C4 C5 104.96(17) . . ?
C9 C4 C5 120.36(17) . . ?
C6 C7 C8 122.62(17) . . ?
C6 C7 N3 120.03(17) . . ?
C8 C7 N3 117.33(16) . . ?
C14 C15 C16 119.40(17) . . ?
C14 C15 H15 120.3 . . ?
C16 C15 H15 120.3 . . ?
C7 C6 C5 116.71(17) . . ?
C7 C6 H6 121.6 . . ?
C5 C6 H6 121.6 . . ?
O6 C24 C25 118.59(18) . . ?
O6 C24 C23 120.62(17) . . ?
C25 C24 C23 120.79(18) . . ?
C11 C12 N5 121.08(17) . . ?
C11 C12 H12 119.5 . . ?
N5 C12 H12 119.5 . . ?
N3 C10 N4 116.46(16) . . ?
N3 C10 C11 121.64(17) . . ?
N4 C10 C11 121.89(17) . . ?
C18 C17 C16 115.93(17) . . ?
C18 C17 C20 118.70(17) . . ?
C16 C17 C20 125.37(18) . . ?
C9 C8 C7 121.13(18) . . ?
C9 C8 H8 119.4 . . ?
C7 C8 H8 119.4 . . ?
N2 C5 C4 111.82(17) . . ?
N2 C5 C6 127.03(18) . . ?
C4 C5 C6 121.14(17) . . ?
C15 C16 C17 122.83(17) . . ?
C15 C16 S1 116.24(14) . . ?
C17 C16 S1 120.89(14) . . ?
C15 C14 C19 118.76(17) . . ?
C15 C14 N6 125.45(17) . . ?
C19 C14 N6 115.79(16) . . ?
O4 C22 O3 122.72(17) . . ?
O4 C22 C23 118.76(17) . . ?
O3 C22 C23 118.52(17) . . ?
N4 C13 N6 122.42(17) . . ?
N4 C13 N5 122.71(17) . . ?
N6 C13 N5 114.87(16) . . ?
C28 C23 C24 118.15(17) . . ?
C28 C23 C22 121.07(17) . . ?
C24 C23 C22 120.77(17) . . ?
N1 C3 C4 105.29(17) . . ?
N1 C3 C2 124.21(18) . . ?
C4 C3 C2 130.45(19) . . ?
C12 C11 C10 116.94(17) . . ?
C12 C11 H11 121.5 . . ?
C10 C11 H11 121.5 . . ?
O5 C28 C27 118.39(18) . . ?
O5 C28 C23 120.55(17) . . ?
C27 C28 C23 121.05(18) . . ?
C18 C19 C14 120.58(18) . . ?
C18 C19 H19 120.0(14) . . ?
C14 C19 H19 119.4(14) . . ?
N3 C21 H21A 109.5 . . ?
N3 C21 H21B 109.5 . . ?
H21A C21 H21B 109.5 . . ?
N3 C21 H21C 109.5 . . ?
H21A C21 H21C 109.5 . . ?
H21B C21 H21C 109.5 . . ?
C8 C9 C4 118.03(18) . . ?
C8 C9 H9 121.0 . . ?
C4 C9 H9 121.0 . . ?
C25 C26 C27 121.69(18) . . ?
C25 C26 H26 119.2 . . ?
C27 C26 H26 119.2 . . ?
C26 C25 C24 119.26(19) . . ?
C26 C25 H25 120.4 . . ?
C24 C25 H25 120.4 . . ?
C19 C18 C17 122.42(18) . . ?
C19 C18 H18 118.8 . . ?
C17 C18 H18 118.8 . . ?
C26 C27 C28 119.04(18) . . ?
C26 C27 H27 120.5 . . ?
C28 C27 H27 120.5 . . ?
C17 C20 H20A 109.5 . . ?
C17 C20 H20B 109.5 . . ?
H20A C20 H20B 109.5 . . ?
C17 C20 H20C 109.5 . . ?
H20A C20 H20C 109.5 . . ?
H20B C20 H20C 109.5 . . ?
C3 C2 H2A 109.5 . . ?
C3 C2 H2B 109.5 . . ?
H2A C2 H2B 109.5 . . ?
C3 C2 H2C 109.5 . . ?
H2A C2 H2C 109.5 . . ?
H2B C2 H2C 109.5 . . ?
C3 N1 N2 114.80(16) . . ?
C3 N1 C1 127.04(17) . . ?
N2 N1 C1 118.14(17) . . ?
S1 N7 H7A 111.9(19) . . ?
S1 N7 H7B 113.2(17) . . ?
H7A N7 H7B 112(3) . . ?

loop_
_geom_bond_atom_site_label_1
_geom_bond_atom_site_label_2
_geom_bond_distance
_geom_bond_site_symmetry_2
_geom_bond_publ_flag
S1 O1 1.4295(15) . ?
S1 O2 1.4359(15) . ?
S1 N7 1.6172(18) . ?
S1 C16 1.7754(19) . ?
C1 N1 1.460(2) . ?
C1 H1A 0.9800 . ?
C1 H1B 0.9800 . ?
C1 H1C 0.9800 . ?
O4 C22 1.268(2) . ?
O5 C28 1.358(2) . ?
O5 H5 0.89(4) . ?
O6 C24 1.353(2) . ?
O6 H10 0.93(4) . ?
O3 C22 1.270(2) . ?
N4 C13 1.329(2) . ?
N4 C10 1.351(2) . ?
N6 C13 1.345(2) . ?
N6 C14 1.408(2) . ?
N6 H4 0.93(3) . ?
N3 C10 1.342(2) . ?
N3 C7 1.445(2) . ?
N3 C21 1.472(2) . ?
N5 C12 1.357(2) . ?
N5 C13 1.364(2) . ?
N5 H3 0.94(3) . ?
N2 C5 1.345(2) . ?
N2 N1 1.361(2) . ?
C4 C3 1.397(3) . ?
C4 C9 1.414(3) . ?
C4 C5 1.418(3) . ?
C7 C6 1.369(3) . ?
C7 C8 1.421(3) . ?
C15 C14 1.392(3) . ?
C15 C16 1.398(3) . ?
C15 H15 0.9500 . ?
C6 C5 1.420(3) . ?
C6 H6 0.9500 . ?
C24 C25 1.391(3) . ?
C24 C23 1.411(3) . ?
C12 C11 1.351(3) . ?
C12 H12 0.9500 . ?
C10 C11 1.425(3) . ?
C17 C18 1.395(3) . ?
C17 C16 1.402(3) . ?
C17 C20 1.508(3) . ?
C8 C9 1.369(3) . ?
C8 H8 0.9500 . ?
C14 C19 1.398(3) . ?
C22 C23 1.488(3) . ?
C23 C28 1.406(3) . ?
C3 N1 1.346(3) . ?
C3 C2 1.493(3) . ?
C11 H11 0.9500 . ?
C28 C27 1.393(3) . ?
C19 C18 1.382(3) . ?
C19 H19 0.97(2) . ?
C21 H21A 0.9800 . ?
C21 H21B 0.9800 . ?
C21 H21C 0.9800 . ?
C9 H9 0.9500 . ?
C26 C25 1.384(3) . ?
C26 C27 1.384(3) . ?
C26 H26 0.9500 . ?
C25 H25 0.9500 . ?
C18 H18 0.9500 . ?
C27 H27 0.9500 . ?
C20 H20A 0.9800 . ?
C20 H20B 0.9800 . ?
C20 H20C 0.9800 . ?
C2 H2A 0.9800 . ?
C2 H2B 0.9800 . ?
C2 H2C 0.9800 . ?
N7 H7A 0.90(3) . ?
N7 H7B 0.90(3) . ?

loop_
_geom_torsion_atom_site_label_1
_geom_torsion_atom_site_label_2
_geom_torsion_atom_site_label_3
_geom_torsion_atom_site_label_4
_geom_torsion
_geom_torsion_site_symmetry_1
_geom_torsion_site_symmetry_2
_geom_torsion_site_symmetry_3
_geom_torsion_site_symmetry_4
_geom_torsion_publ_flag
C10 N3 C7 C6 82.9(2) . . . . ?
C21 N3 C7 C6 -100.4(2) . . . . ?
C10 N3 C7 C8 -98.7(2) . . . . ?
C21 N3 C7 C8 78.0(2) . . . . ?
C8 C7 C6 C5 -1.3(3) . . . . ?
N3 C7 C6 C5 177.02(16) . . . . ?
C13 N5 C12 C11 -1.5(3) . . . . ?
C7 N3 C10 N4 175.73(16) . . . . ?
C21 N3 C10 N4 -0.9(3) . . . . ?
C7 N3 C10 C11 -3.1(3) . . . . ?
C21 N3 C10 C11 -179.67(17) . . . . ?
C13 N4 C10 N3 -178.63(16) . . . . ?
C13 N4 C10 C11 0.2(3) . . . . ?
C6 C7 C8 C9 0.9(3) . . . . ?
N3 C7 C8 C9 -177.43(17) . . . . ?
N1 N2 C5 C4 -0.1(2) . . . . ?
N1 N2 C5 C6 178.89(18) . . . . ?
C3 C4 C5 N2 -0.5(2) . . . . ?
C9 C4 C5 N2 180.00(17) . . . . ?
C3 C4 C5 C6 -179.52(17) . . . . ?
C9 C4 C5 C6 1.0(3) . . . . ?
C7 C6 C5 N2 -178.52(19) . . . . ?
C7 C6 C5 C4 0.3(3) . . . . ?
C14 C15 C16 C17 -1.6(3) . . . . ?
C14 C15 C16 S1 -179.44(14) . . . . ?
C18 C17 C16 C15 1.9(3) . . . . ?
C20 C17 C16 C15 -177.78(18) . . . . ?
C18 C17 C16 S1 179.60(14) . . . . ?
C20 C17 C16 S1 0.0(3) . . . . ?
O1 S1 C16 C15 -6.37(17) . . . . ?
O2 S1 C16 C15 -136.13(15) . . . . ?
N7 S1 C16 C15 108.38(15) . . . . ?
O1 S1 C16 C17 175.74(15) . . . . ?
O2 S1 C16 C17 45.98(18) . . . . ?
N7 S1 C16 C17 -69.51(17) . . . . ?
C16 C15 C14 C19 -0.7(3) . . . . ?
C16 C15 C14 N6 178.68(17) . . . . ?
C13 N6 C14 C15 -10.6(3) . . . . ?
C13 N6 C14 C19 168.79(18) . . . . ?
C10 N4 C13 N6 -179.79(17) . . . . ?
C10 N4 C13 N5 0.0(3) . . . . ?
C14 N6 C13 N4 2.4(3) . . . . ?
C14 N6 C13 N5 -177.43(17) . . . . ?
C12 N5 C13 N4 0.6(3) . . . . ?
C12 N5 C13 N6 -179.56(16) . . . . ?
O6 C24 C23 C28 177.96(17) . . . . ?
C25 C24 C23 C28 -1.9(3) . . . . ?
O6 C24 C23 C22 -3.6(3) . . . . ?
C25 C24 C23 C22 176.55(17) . . . . ?
O4 C22 C23 C28 177.06(17) . . . . ?
O3 C22 C23 C28 -2.6(3) . . . . ?
O4 C22 C23 C24 -1.3(3) . . . . ?
O3 C22 C23 C24 179.03(17) . . . . ?
C9 C4 C3 N1 -179.8(2) . . . . ?
C5 C4 C3 N1 0.8(2) . . . . ?
C9 C4 C3 C2 2.8(4) . . . . ?
C5 C4 C3 C2 -176.59(19) . . . . ?
N5 C12 C11 C10 1.6(3) . . . . ?
N3 C10 C11 C12 177.78(17) . . . . ?
N4 C10 C11 C12 -1.0(3) . . . . ?
C24 C23 C28 O5 -179.34(17) . . . . ?
C22 C23 C28 O5 2.3(3) . . . . ?
C24 C23 C28 C27 1.3(3) . . . . ?
C22 C23 C28 C27 -177.06(17) . . . . ?
C15 C14 C19 C18 2.6(3) . . . . ?
N6 C14 C19 C18 -176.82(17) . . . . ?
C7 C8 C9 C4 0.5(3) . . . . ?
C3 C4 C9 C8 179.3(2) . . . . ?
C5 C4 C9 C8 -1.4(3) . . . . ?
C27 C26 C25 C24 0.4(3) . . . . ?
O6 C24 C25 C26 -178.80(18) . . . . ?
C23 C24 C25 C26 1.0(3) . . . . ?
C14 C19 C18 C17 -2.4(3) . . . . ?
C16 C17 C18 C19 0.1(3) . . . . ?
C20 C17 C18 C19 179.79(18) . . . . ?
C25 C26 C27 C28 -0.9(3) . . . . ?
O5 C28 C27 C26 -179.31(18) . . . . ?
C23 C28 C27 C26 0.0(3) . . . . ?
C4 C3 N1 N2 -1.0(2) . . . . ?
C2 C3 N1 N2 176.66(17) . . . . ?
C4 C3 N1 C1 -179.35(18) . . . . ?
C2 C3 N1 C1 -1.7(3) . . . . ?
C5 N2 N1 C3 0.7(2) . . . . ?
C5 N2 N1 C1 179.18(17) . . . . ?
